data_4500374
loop_
_publ_author_name
'Wan, Chong-Qing'
'Mak, Thomas C. W.'

_publ_section_title
;
 Unusual Carbonyl&#x00B7;&#x00B7;&#x00B7;Carbonyl Interaction in
 Supramolecular Structures of Silver(I) Complexes with
 2,6-Pyridinediylbis(4-pyridinyl)methanone
;
_journal_issue 3
_journal_name_full 'Crystal Growth &amp; Design'
_journal_page_first 832
_journal_paper_doi 10.1021/cg101490a
_journal_volume 11
_journal_year 2011
_chemical_formula_sum 'C34 H24 Ag3 N9 O11'
_chemical_formula_weight 1058.23
_chemical_name_systematic
; 
 ? 
;
_space_group_IT_number 4
_symmetry_cell_setting monoclinic
_symmetry_space_group_name_Hall 'P 2yb'
_symmetry_space_group_name_H-M 'P 1 21 1'
_atom_sites_solution_hydrogens geom
_atom_sites_solution_primary direct
_atom_sites_solution_secondary difmap
_audit_creation_method SHELXL-97
_cell_angle_alpha 90.00
_cell_angle_beta 91.677(4)
_cell_angle_gamma 90.00
_cell_formula_units_Z 2
_cell_length_a 6.8745(15)
_cell_length_b 10.444(2)
_cell_length_c 25.018(5)
_cell_measurement_temperature 293(2)
_cell_volume 1795.5(6)
_computing_cell_refinement 'bruker Smart'
_computing_data_collection 'bruker Smart'
_computing_data_reduction 'bruker Saint'
_computing_molecular_graphics 'Bruker SHELXTL'
_computing_publication_material 'Bruker SHELXTL'
_computing_structure_refinement 'SHELXL-97 (Sheldrick, 1997)'
_computing_structure_solution 'SHELXS-97 (Sheldrick, 1990)'
_diffrn_ambient_temperature 293(2)
_diffrn_measured_fraction_theta_full 0.997
_diffrn_measured_fraction_theta_max 0.997
_diffrn_radiation_monochromator graphite
_diffrn_radiation_source 'fine-focus sealed tube'
_diffrn_radiation_type MoK\a
_diffrn_radiation_wavelength 0.71073
_diffrn_reflns_av_R_equivalents 0.0260
_diffrn_reflns_av_sigmaI/netI 0.0518
_diffrn_reflns_limit_h_max 9
_diffrn_reflns_limit_h_min -7
_diffrn_reflns_limit_k_max 13
_diffrn_reflns_limit_k_min -13
_diffrn_reflns_limit_l_max 24
_diffrn_reflns_limit_l_min -33
_diffrn_reflns_number 12525
_diffrn_reflns_theta_full 28.28
_diffrn_reflns_theta_max 28.28
_diffrn_reflns_theta_min 0.81
_exptl_absorpt_coefficient_mu 1.695
_exptl_absorpt_correction_T_max 1.000000
_exptl_absorpt_correction_T_min 0.776479
_exptl_absorpt_correction_type multi-scan
_exptl_absorpt_process_details sadabs
_exptl_crystal_colour yellow
_exptl_crystal_density_diffrn 1.957
_exptl_crystal_density_method 'not measured'
_exptl_crystal_description block
_exptl_crystal_F_000 1040
_exptl_crystal_size_max 0.45
_exptl_crystal_size_mid 0.32
_exptl_crystal_size_min 0.29
_refine_diff_density_max 0.643
_refine_diff_density_min -1.002
_refine_diff_density_rms 0.086
_refine_ls_abs_structure_details 'Flack H D (1983), Acta Cryst. A39, 876-881'
_refine_ls_abs_structure_Flack 0.03(3)
_refine_ls_extinction_method none
_refine_ls_goodness_of_fit_ref 1.085
_refine_ls_hydrogen_treatment mixed
_refine_ls_matrix_type full
_refine_ls_number_parameters 541
_refine_ls_number_reflns 8468
_refine_ls_number_restraints 114
_refine_ls_restrained_S_all 1.097
_refine_ls_R_factor_all 0.0658
_refine_ls_R_factor_gt 0.0434
_refine_ls_shift/su_max 0.001
_refine_ls_shift/su_mean 0.000
_refine_ls_structure_factor_coef Fsqd
_refine_ls_weighting_details 'calc w=1/[\s^2^(Fo^2^)+(0.0235P)^2^+1.3541P] where P=(Fo^2^+2Fc^2^)/3'
_refine_ls_weighting_scheme calc
_refine_ls_wR_factor_gt 0.0854
_refine_ls_wR_factor_ref 0.0964
_reflns_number_gt 6286
_reflns_number_total 8468
_reflns_threshold_expression >2sigma(I)
_cod_data_source_file cg101490a_si_001.cif
_cod_data_source_block compound3
_cod_depositor_comments
;
The following automatic conversions were performed:

'_symmetry_cell_setting' value 'MOnoclinic' changed to 'monoclinic'
according to /home/saulius/struct/CIF-dictionaries/cif_core.dic
dictionary named 'cif_core.dic' version 2.4.1 from 2010-06-29.

Automatic conversion script
Id: cif_fix_values 1715 2011-07-08 13:25:40Z adriana 
;
_cod_original_sg_symbol_H-M P21
_cod_database_code 4500374

loop_
_symmetry_equiv_pos_as_xyz
'x, y, z'
'-x, y+1/2, -z'

loop_
_atom_site_label
_atom_site_type_symbol
_atom_site_fract_x
_atom_site_fract_y
_atom_site_fract_z
_atom_site_U_iso_or_equiv
_atom_site_adp_type
_atom_site_occupancy
_atom_site_symmetry_multiplicity
_atom_site_calc_flag
_atom_site_refinement_flags
_atom_site_disorder_assembly
_atom_site_disorder_group
Ag1 Ag 0.56579(9) 0.14372(4) 0.738495(19) 0.05817(16) Uani 1 1 d . . .
Ag2 Ag -0.01903(9) 0.57215(5) 0.762519(19) 0.06162(17) Uani 1 1 d . . .
Ag3 Ag 0.27559(8) 0.35750(9) 0.75025(3) 0.06568(15) Uani 1 1 d . . .
C1 C 0.3703(8) 0.0923(7) 0.6242(2) 0.0427(15) Uani 1 1 d . . .
H1A H 0.3306 0.0186 0.6417 0.051 Uiso 1 1 calc R . .
C2 C 0.3386(8) 0.1010(6) 0.5695(2) 0.0403(15) Uani 1 1 d . . .
H2A H 0.2841 0.0325 0.5506 0.048 Uiso 1 1 calc R . .
C3 C 0.3884(8) 0.2122(6) 0.5429(2) 0.0335(13) Uani 1 1 d . . .
C4 C 0.4773(8) 0.3090(6) 0.5724(2) 0.0358(13) Uani 1 1 d . . .
H4A H 0.5146 0.3847 0.5561 0.043 Uiso 1 1 calc R . .
C5 C 0.5094(8) 0.2907(7) 0.6269(2) 0.0405(14) Uani 1 1 d . . .
H5A H 0.5719 0.3553 0.6463 0.049 Uiso 1 1 calc R . .
N1 N 0.4556(7) 0.1855(5) 0.6530(2) 0.0420(12) Uani 1 1 d . . .
C6 C 0.3564(8) 0.2178(6) 0.4834(2) 0.0378(14) Uani 1 1 d . . .
O1 O 0.3822(7) 0.1224(5) 0.45618(17) 0.0553(13) Uani 1 1 d . . .
C7 C 0.2846(8) 0.3384(7) 0.4582(2) 0.0389(14) Uani 1 1 d . . .
C8 C 0.2563(8) 0.3488(8) 0.4028(2) 0.0430(14) Uani 1 1 d . . .
H8A H 0.2850 0.2805 0.3805 0.052 Uiso 1 1 calc R . .
C9 C 0.1848(9) 0.4627(7) 0.3816(3) 0.0515(19) Uani 1 1 d . . .
H9A H 0.1640 0.4723 0.3449 0.062 Uiso 1 1 calc R . .
C10 C 0.1448(8) 0.5623(8) 0.4166(2) 0.0449(15) Uani 1 1 d . . .
H10A H 0.0973 0.6401 0.4037 0.054 Uiso 1 1 calc R . .
C11 C 0.1766(8) 0.5439(6) 0.4708(2) 0.0401(15) Uani 1 1 d . . .
N2 N 0.2425(6) 0.4333(5) 0.49163(18) 0.0352(11) Uani 1 1 d . . .
O2 O 0.1436(8) 0.7611(5) 0.4968(2) 0.0663(16) Uani 1 1 d . . .
C12 C 0.1486(8) 0.6488(7) 0.5106(2) 0.0427(14) Uani 1 1 d . . .
C13 C 0.1282(8) 0.6161(6) 0.5685(2) 0.0372(14) Uani 1 1 d . . .
C14 C 0.2142(10) 0.6943(7) 0.6071(3) 0.0546(18) Uani 1 1 d . A .
H14A H 0.2902 0.7635 0.5972 0.066 Uiso 1 1 calc R . .
C15 C 0.1861(10) 0.6688(8) 0.6605(3) 0.0578(19) Uani 1 1 d . . .
H15A H 0.2503 0.7193 0.6861 0.069 Uiso 1 1 calc R A .
C16 C -0.0110(9) 0.4965(7) 0.6395(2) 0.0466(16) Uani 1 1 d . . .
H16A H -0.0882 0.4289 0.6506 0.056 Uiso 1 1 calc R A .
C17 C 0.0168(8) 0.5140(7) 0.5856(2) 0.0422(15) Uani 1 1 d . A .
H17A H -0.0389 0.4575 0.5608 0.051 Uiso 1 1 calc R . .
N3 N 0.0713(7) 0.5752(7) 0.67689(19) 0.0509(13) Uani 1 1 d . A .
O3 O 0.3533(7) -0.0382(5) 1.0026(2) 0.0629(15) Uani 1 1 d . . .
C18 C 0.5169(9) 0.2318(7) 0.8635(2) 0.0446(15) Uani 1 1 d . . .
H18A H 0.5983 0.2986 0.8540 0.054 Uiso 1 1 calc R . .
C19 C 0.4885(8) 0.2120(6) 0.9172(2) 0.0384(14) Uani 1 1 d . . .
H19A H 0.5452 0.2661 0.9427 0.046 Uiso 1 1 calc R . .
C20 C 0.3758(8) 0.1114(5) 0.9321(2) 0.0377(14) Uani 1 1 d . . .
C21 C 0.2908(10) 0.0365(7) 0.8920(3) 0.0536(19) Uani 1 1 d . . .
H21A H 0.2149 -0.0340 0.9005 0.064 Uiso 1 1 calc R . .
C22 C 0.3204(10) 0.0680(10) 0.8401(3) 0.066(2) Uani 1 1 d . . .
H22A H 0.2556 0.0205 0.8136 0.079 Uiso 1 1 calc R . .
N4 N 0.4361(8) 0.1622(6) 0.8248(2) 0.0536(15) Uani 1 1 d . . .
C23 C 0.3525(8) 0.0730(7) 0.9896(2) 0.0409(13) Uani 1 1 d . . .
C24 C 0.3215(8) 0.1769(6) 1.0300(2) 0.0379(15) Uani 1 1 d . . .
C25 C 0.3519(8) 0.1578(8) 1.0843(2) 0.0458(16) Uani 1 1 d . . .
H25A H 0.3978 0.0795 1.0971 0.055 Uiso 1 1 calc R . .
C26 C 0.3141(9) 0.2546(7) 1.1190(2) 0.0474(18) Uani 1 1 d . . .
H26A H 0.3373 0.2438 1.1555 0.057 Uiso 1 1 calc R . .
C27 C 0.2415(8) 0.3684(8) 1.0994(2) 0.0468(16) Uani 1 1 d . . .
H27A H 0.2114 0.4352 1.1223 0.056 Uiso 1 1 calc R . .
C28 C 0.2140(7) 0.3812(6) 1.0437(2) 0.0347(13) Uani 1 1 d . . .
N5 N 0.2561(6) 0.2874(5) 1.00949(18) 0.0354(11) Uani 1 1 d . . .
C29 C 0.1418(8) 0.5029(7) 1.0188(2) 0.0373(13) Uani 1 1 d . A .
O4 O 0.1113(6) 0.5965(5) 1.04616(16) 0.0508(12) Uani 1 1 d . . .
C30 C 0.1367(8) 0.6318(7) 0.8793(2) 0.0423(14) Uani 1 1 d . . .
H30A H 0.1758 0.7066 0.8625 0.051 Uiso 1 1 calc R A .
C31 C 0.1638(8) 0.6236(6) 0.9337(2) 0.0366(14) Uani 1 1 d . A .
H31A H 0.2148 0.6923 0.9531 0.044 Uiso 1 1 calc R . .
C32 C 0.1134(7) 0.5104(6) 0.9593(2) 0.0334(13) Uani 1 1 d . . .
C33 C 0.0325(8) 0.4136(7) 0.9275(2) 0.0392(14) Uani 1 1 d . A .
H33A H -0.0038 0.3364 0.9428 0.047 Uiso 1 1 calc R . .
C34 C 0.0067(8) 0.4326(6) 0.8739(2) 0.0406(14) Uani 1 1 d . . .
H34A H -0.0500 0.3673 0.8535 0.049 Uiso 1 1 calc R A .
N6 N 0.0587(7) 0.5401(5) 0.84901(18) 0.0395(12) Uani 1 1 d . A .
N7' N -0.100(2) 0.2119(15) 0.7341(6) 0.063(3) Uani 0.50 1 d PU . 1
N7 N 0.009(2) 0.2469(14) 0.7366(4) 0.063(3) Uani 0.50 1 d PDU . 2
O5 O -0.0695(15) 0.2580(11) 0.7714(4) 0.136(3) Uani 1 1 d DU . .
O6 O -0.0073(12) 0.2052(9) 0.6986(3) 0.120(3) Uani 1 1 d DU . .
N8 N -0.3790(15) 0.5210(9) 0.7632(4) 0.055(3) Uani 0.74(2) 1 d PU A 1
N8' N -0.477(6) 0.467(4) 0.7588(12) 0.073(6) Uani 0.26(2) 1 d PU . 2
O7 O -0.4286(12) 0.4773(10) 0.7218(3) 0.116(3) Uani 1 1 d U . .
O8 O -0.4705(10) 0.5078(7) 0.8016(2) 0.093(2) Uani 1 1 d U . .
N9 N 0.5437(11) -0.1455(6) 0.7418(3) 0.076(2) Uani 1 1 d . . .
O9 O 0.6876(8) -0.0758(5) 0.7506(2) 0.0806(16) Uani 1 1 d . . .
O10 O 0.3894(9) -0.0901(6) 0.7301(2) 0.0716(15) Uani 1 1 d . . .
O1W O 0.0376(9) 0.8132(6) 0.7774(2) 0.0681(15) Uani 1 1 d D A .
H1WA H 0.134(8) 0.848(8) 0.760(3) 0.08(3) Uiso 1 1 d D . .
H1WB H -0.073(11) 0.855(12) 0.770(5) 0.20(8) Uiso 1 1 d D . .

loop_
_atom_site_aniso_label
_atom_site_aniso_U_11
_atom_site_aniso_U_22
_atom_site_aniso_U_33
_atom_site_aniso_U_23
_atom_site_aniso_U_13
_atom_site_aniso_U_12
Ag1 0.0880(4) 0.0490(3) 0.0373(3) 0.0014(3) -0.0026(2) -0.0005(3)
Ag2 0.0976(5) 0.0570(4) 0.0303(3) 0.0009(3) 0.0034(2) -0.0030(3)
Ag3 0.0498(3) 0.0786(3) 0.0685(3) -0.0004(2) -0.0002(2) -0.0070(3)
C1 0.040(3) 0.046(4) 0.042(3) 0.012(3) 0.002(2) 0.000(3)
C2 0.036(3) 0.041(4) 0.044(3) -0.004(3) -0.004(2) -0.005(2)
C3 0.031(3) 0.033(3) 0.036(3) 0.005(3) 0.001(2) 0.001(2)
C4 0.040(3) 0.034(3) 0.034(3) 0.000(3) -0.002(2) 0.000(2)
C5 0.042(3) 0.042(4) 0.037(3) -0.004(3) -0.005(2) -0.002(3)
N1 0.041(3) 0.052(3) 0.033(3) 0.003(2) 0.001(2) -0.002(2)
C6 0.032(3) 0.045(4) 0.037(3) -0.003(3) 0.001(2) -0.004(2)
O1 0.070(3) 0.049(3) 0.046(3) -0.012(2) -0.006(2) 0.006(2)
C7 0.036(3) 0.050(4) 0.031(3) 0.002(3) 0.001(2) -0.005(3)
C8 0.044(3) 0.054(4) 0.032(3) 0.000(3) 0.005(2) -0.006(3)
C9 0.054(4) 0.072(6) 0.029(3) 0.009(3) 0.000(3) -0.012(3)
C10 0.037(3) 0.057(4) 0.041(3) 0.016(4) 0.001(2) 0.004(3)
C11 0.038(3) 0.051(4) 0.032(3) 0.011(3) 0.005(2) 0.005(3)
N2 0.034(3) 0.044(3) 0.027(2) 0.002(2) 0.0026(18) 0.001(2)
O2 0.083(4) 0.055(4) 0.062(3) 0.031(3) 0.027(3) 0.023(3)
C12 0.038(3) 0.045(4) 0.046(3) 0.011(4) 0.008(2) 0.014(3)
C13 0.037(3) 0.036(4) 0.039(3) 0.007(3) 0.007(2) 0.006(2)
C14 0.063(4) 0.046(4) 0.057(4) -0.004(3) 0.019(3) -0.017(3)
C15 0.059(4) 0.062(5) 0.053(4) -0.015(4) 0.015(3) -0.023(3)
C16 0.050(4) 0.054(4) 0.036(3) 0.007(3) 0.004(3) -0.016(3)
C17 0.039(3) 0.052(4) 0.036(3) 0.000(3) 0.000(2) -0.005(3)
N3 0.054(3) 0.063(3) 0.035(3) -0.004(3) 0.004(2) -0.011(3)
O3 0.083(4) 0.043(3) 0.065(4) 0.011(3) 0.023(3) 0.025(3)
C18 0.041(3) 0.051(4) 0.042(4) 0.000(3) 0.004(3) -0.008(3)
C19 0.039(3) 0.042(4) 0.034(3) -0.003(3) 0.002(2) -0.003(2)
C20 0.038(3) 0.035(4) 0.040(3) 0.002(2) 0.005(2) 0.010(2)
C21 0.062(4) 0.049(4) 0.051(4) -0.010(3) 0.022(3) -0.015(3)
C22 0.060(4) 0.087(6) 0.052(4) -0.027(5) 0.010(3) -0.027(4)
N4 0.055(3) 0.069(4) 0.037(3) -0.004(3) 0.011(2) -0.023(3)
C23 0.039(3) 0.043(4) 0.042(3) 0.006(4) 0.011(2) 0.011(3)
C24 0.032(3) 0.044(4) 0.038(3) 0.008(3) 0.005(2) 0.004(2)
C25 0.044(3) 0.058(5) 0.036(3) 0.015(4) 0.002(2) 0.003(3)
C26 0.039(3) 0.073(5) 0.030(3) 0.012(3) -0.002(2) -0.004(3)
C27 0.042(3) 0.066(5) 0.033(3) -0.006(4) 0.002(2) -0.004(3)
C28 0.034(3) 0.039(4) 0.032(3) -0.002(3) 0.002(2) -0.005(2)
N5 0.036(3) 0.041(3) 0.030(3) 0.004(2) 0.0025(18) 0.000(2)
C29 0.038(3) 0.041(3) 0.033(3) 0.001(3) -0.003(2) -0.006(3)
O4 0.066(3) 0.049(3) 0.037(2) -0.011(2) -0.0006(18) 0.004(2)
C30 0.042(3) 0.041(3) 0.044(3) 0.008(3) -0.002(2) -0.004(3)
C31 0.035(3) 0.035(4) 0.039(3) 0.002(3) -0.004(2) -0.002(2)
C32 0.029(3) 0.041(3) 0.030(3) -0.005(3) -0.001(2) 0.001(2)
C33 0.037(3) 0.039(3) 0.042(3) 0.005(3) -0.003(2) -0.003(2)
C34 0.046(3) 0.037(3) 0.039(3) -0.002(3) -0.002(2) -0.001(3)
N6 0.042(3) 0.047(3) 0.030(2) -0.001(2) -0.0025(19) -0.001(2)
N7' 0.070(7) 0.073(7) 0.047(6) -0.022(6) 0.024(5) -0.033(6)
N7 0.082(8) 0.054(7) 0.054(7) -0.018(6) 0.019(6) 0.000(6)
O5 0.155(7) 0.147(7) 0.105(6) -0.053(6) 0.014(5) 0.005(5)
O6 0.136(6) 0.146(6) 0.078(5) -0.048(5) 0.018(4) -0.027(5)
N8 0.059(6) 0.046(5) 0.061(5) -0.011(4) 0.001(4) -0.008(4)
N8' 0.088(10) 0.084(10) 0.047(9) 0.000(9) 0.002(9) -0.002(9)
O7 0.134(6) 0.147(7) 0.068(4) -0.049(5) 0.006(4) -0.008(5)
O8 0.119(5) 0.103(5) 0.057(4) -0.012(4) -0.002(3) -0.023(4)
N9 0.103(6) 0.040(3) 0.085(5) 0.006(3) 0.016(4) -0.010(4)
O9 0.066(4) 0.062(3) 0.114(5) 0.021(3) -0.004(3) 0.004(3)
O10 0.077(4) 0.065(3) 0.073(4) 0.010(3) 0.003(3) -0.006(3)
O1W 0.078(4) 0.059(4) 0.068(3) 0.015(3) 0.011(3) -0.002(3)

loop_
_atom_type_symbol
_atom_type_description
_atom_type_scat_dispersion_real
_atom_type_scat_dispersion_imag
_atom_type_scat_source
C C 0.0033 0.0016 'International Tables Vol C Tables 4.2.6.8 and 6.1.1.4'
H H 0.0000 0.0000 'International Tables Vol C Tables 4.2.6.8 and 6.1.1.4'
N N 0.0061 0.0033 'International Tables Vol C Tables 4.2.6.8 and 6.1.1.4'
O O 0.0106 0.0060 'International Tables Vol C Tables 4.2.6.8 and 6.1.1.4'
Ag Ag -0.8971 1.1015 'International Tables Vol C Tables 4.2.6.8 and 6.1.1.4'

loop_
_geom_angle_atom_site_label_1
_geom_angle_atom_site_label_2
_geom_angle_atom_site_label_3
_geom_angle
_geom_angle_site_symmetry_1
_geom_angle_site_symmetry_3
N1 Ag1 N4 135.5(2) . .
N1 Ag1 N7' 101.0(4) . 1_655
N4 Ag1 N7' 113.8(4) . 1_655
N1 Ag1 O9 113.3(2) . .
N4 Ag1 O9 95.7(2) . .
N7' Ag1 O9 87.7(4) 1_655 .
N1 Ag1 Ag3 75.42(14) . .
N4 Ag1 Ag3 65.34(16) . .
N7' Ag1 Ag3 114.8(4) 1_655 .
O9 Ag1 Ag3 154.63(14) . .
N6 Ag2 N3 149.15(19) . .
N6 Ag2 N8 99.6(3) . .
N3 Ag2 N8 107.9(3) . .
N6 Ag2 O1W 88.58(19) . .
N3 Ag2 O1W 94.6(2) . .
N8 Ag2 O1W 110.4(2) . .
N6 Ag2 Ag3 81.18(13) . .
N3 Ag2 Ag3 73.21(17) . .
N8 Ag2 Ag3 119.9(2) . .
O1W Ag2 Ag3 129.58(15) . .
N7 Ag3 O7 154.5(3) . 1_655
N7 Ag3 N8' 176.5(10) . 1_655
O7 Ag3 N8' 22.6(8) 1_655 1_655
N7 Ag3 Ag1 98.5(4) . .
O7 Ag3 Ag1 78.3(2) 1_655 .
N8' Ag3 Ag1 82.9(9) 1_655 .
N7 Ag3 Ag2 81.2(4) . .
O7 Ag3 Ag2 102.0(2) 1_655 .
N8' Ag3 Ag2 97.4(10) 1_655 .
Ag1 Ag3 Ag2 179.63(4) . .
N1 C1 C2 122.7(6) . .
N1 C1 H1A 118.7 . .
C2 C1 H1A 118.7 . .
C1 C2 C3 119.7(5) . .
C1 C2 H2A 120.2 . .
C3 C2 H2A 120.2 . .
C4 C3 C2 118.0(5) . .
C4 C3 C6 123.4(5) . .
C2 C3 C6 118.5(5) . .
C3 C4 C5 118.6(6) . .
C3 C4 H4A 120.7 . .
C5 C4 H4A 120.7 . .
N1 C5 C4 123.7(6) . .
N1 C5 H5A 118.1 . .
C4 C5 H5A 118.1 . .
C1 N1 C5 117.3(5) . .
C1 N1 Ag1 119.5(4) . .
C5 N1 Ag1 121.6(4) . .
O1 C6 C7 120.4(5) . .
O1 C6 C3 120.1(6) . .
C7 C6 C3 119.4(5) . .
N2 C7 C8 122.5(6) . .
N2 C7 C6 116.1(5) . .
C8 C7 C6 121.4(6) . .
C9 C8 C7 118.9(7) . .
C9 C8 H8A 120.5 . .
C7 C8 H8A 120.5 . .
C8 C9 C10 118.4(6) . .
C8 C9 H9A 120.8 . .
C10 C9 H9A 120.8 . .
C11 C10 C9 119.0(6) . .
C11 C10 H10A 120.5 . .
C9 C10 H10A 120.5 . .
N2 C11 C10 123.0(6) . .
N2 C11 C12 114.9(5) . .
C10 C11 C12 122.1(6) . .
C7 N2 C11 118.2(5) . .
O2 C12 C13 119.2(6) . .
O2 C12 C11 121.2(6) . .
C13 C12 C11 119.6(6) . .
C14 C13 C17 117.8(6) . .
C14 C13 C12 119.4(6) . .
C17 C13 C12 122.7(6) . .
C15 C14 C13 119.5(6) . .
C15 C14 H14A 120.2 . .
C13 C14 H14A 120.2 . .
N3 C15 C14 122.8(6) . .
N3 C15 H15A 118.6 . .
C14 C15 H15A 118.6 . .
N3 C16 C17 121.8(6) . .
N3 C16 H16A 119.1 . .
C17 C16 H16A 119.1 . .
C16 C17 C13 119.7(6) . .
C16 C17 H17A 120.1 . .
C13 C17 H17A 120.1 . .
C15 N3 C16 118.2(5) . .
C15 N3 Ag2 119.2(5) . .
C16 N3 Ag2 121.8(4) . .
N4 C18 C19 124.3(6) . .
N4 C18 H18A 117.8 . .
C19 C18 H18A 117.8 . .
C20 C19 C18 118.7(6) . .
C20 C19 H19A 120.7 . .
C18 C19 H19A 120.7 . .
C19 C20 C21 117.9(6) . .
C19 C20 C23 122.9(6) . .
C21 C20 C23 119.0(6) . .
C22 C21 C20 118.8(7) . .
C22 C21 H21A 120.6 . .
C20 C21 H21A 120.6 . .
N4 C22 C21 124.1(6) . .
N4 C22 H22A 117.9 . .
C21 C22 H22A 117.9 . .
C18 N4 C22 116.0(6) . .
C18 N4 Ag1 123.6(4) . .
C22 N4 Ag1 116.5(5) . .
O3 C23 C24 121.0(6) . .
O3 C23 C20 120.9(6) . .
C24 C23 C20 118.1(6) . .
N5 C24 C25 122.7(6) . .
N5 C24 C23 114.8(5) . .
C25 C24 C23 122.4(6) . .
C26 C25 C24 119.5(6) . .
C26 C25 H25A 120.3 . .
C24 C25 H25A 120.3 . .
C25 C26 C27 119.3(6) . .
C25 C26 H26A 120.3 . .
C27 C26 H26A 120.3 . .
C26 C27 C28 118.2(7) . .
C26 C27 H27A 120.9 . .
C28 C27 H27A 120.9 . .
N5 C28 C27 122.6(6) . .
N5 C28 C29 115.6(5) . .
C27 C28 C29 121.8(6) . .
C24 N5 C28 117.7(5) . .
O4 C29 C28 120.7(5) . .
O4 C29 C32 119.8(6) . .
C28 C29 C32 119.4(5) . .
N6 C30 C31 124.3(6) . .
N6 C30 H30A 117.9 . .
C31 C30 H30A 117.9 . .
C30 C31 C32 118.8(6) . .
C30 C31 H31A 120.6 . .
C32 C31 H31A 120.6 . .
C31 C32 C33 116.9(5) . .
C31 C32 C29 118.4(5) . .
C33 C32 C29 124.6(6) . .
C34 C33 C32 119.8(6) . .
C34 C33 H33A 120.1 . .
C32 C33 H33A 120.1 . .
N6 C34 C33 123.4(6) . .
N6 C34 H34A 118.3 . .
C33 C34 H34A 118.3 . .
C30 N6 C34 116.8(5) . .
C30 N6 Ag2 121.7(4) . .
C34 N6 Ag2 121.1(4) . .
O5 N7' O6 128.6(17) . .
O5 N7' Ag1 104.9(11) . 1_455
O6 N7' Ag1 126.2(11) . 1_455
O5 N7 O6 139(2) . .
O5 N7 Ag3 105.2(12) . .
O6 N7 Ag3 115.4(11) . .
N7' O5 N7 46.7(9) . .
N7 O6 N7' 45.5(9) . .
O7 N8 O8 121.9(11) . .
O7 N8 Ag2 109.5(8) . .
O8 N8 Ag2 125.4(8) . .
O7 N8' O8 145(5) . .
O7 N8' Ag3 105(3) . 1_455
O8 N8' Ag3 108(3) . 1_455
N8' O7 N8 47(2) . .
N8' O7 Ag3 52(3) . 1_455
N8 O7 Ag3 99.2(7) . 1_455
N8' O8 N8 45(2) . .
O10 N9 O9 116.1(7) . .
N9 O9 Ag1 105.0(5) . .
Ag2 O1W H1WA 116(6) . .
Ag2 O1W H1WB 109(10) . .
H1WA O1W H1WB 110(10) . .

loop_
_geom_bond_atom_site_label_1
_geom_bond_atom_site_label_2
_geom_bond_distance
_geom_bond_site_symmetry_2
Ag1 N1 2.290(5) .
Ag1 N4 2.367(5) .
Ag1 N7' 2.409(14) 1_655
Ag1 O9 2.457(5) .
Ag1 Ag3 3.0143(11) .
Ag2 N6 2.239(5) .
Ag2 N3 2.248(5) .
Ag2 N8 2.533(11) .
Ag2 O1W 2.573(6) .
Ag2 Ag3 3.0429(11) .
Ag3 N7 2.185(18) .
Ag3 O7 2.508(9) 1_655
Ag3 N8' 2.06(5) 1_655
C1 N1 1.336(8) .
C1 C2 1.384(8) .
C1 H1A 0.9300 .
C2 C3 1.385(8) .
C2 H2A 0.9300 .
C3 C4 1.383(8) .
C3 C6 1.501(8) .
C4 C5 1.388(8) .
C4 H4A 0.9300 .
C5 N1 1.335(8) .
C5 H5A 0.9300 .
C6 O1 1.221(7) .
C6 C7 1.486(9) .
C7 N2 1.334(8) .
C7 C8 1.398(8) .
C8 C9 1.386(10) .
C8 H8A 0.9300 .
C9 C10 1.393(10) .
C9 H9A 0.9300 .
C10 C11 1.380(8) .
C10 H10A 0.9300 .
C11 N2 1.340(8) .
C11 C12 1.497(9) .
O2 C12 1.223(8) .
C12 C13 1.499(8) .
C13 C14 1.384(9) .
C13 C17 1.388(8) .
C14 C15 1.381(10) .
C14 H14A 0.9300 .
C15 N3 1.329(9) .
C15 H15A 0.9300 .
C16 N3 1.355(8) .
C16 C17 1.381(8) .
C16 H16A 0.9300 .
C17 H17A 0.9300 .
O3 C23 1.206(8) .
C18 N4 1.321(8) .
C18 C19 1.377(8) .
C18 H18A 0.9300 .
C19 C20 1.363(8) .
C19 H19A 0.9300 .
C20 C21 1.387(9) .
C20 C23 1.508(8) .
C21 C22 1.362(9) .
C21 H21A 0.9300 .
C22 N4 1.328(10) .
C22 H22A 0.9300 .
C23 C24 1.501(9) .
C24 N5 1.335(8) .
C24 C25 1.385(8) .
C25 C26 1.361(9) .
C25 H25A 0.9300 .
C26 C27 1.374(10) .
C26 H26A 0.9300 .
C27 C28 1.407(7) .
C27 H27A 0.9300 .
C28 N5 1.338(8) .
C28 C29 1.493(9) .
C29 O4 1.216(8) .
C29 C32 1.497(8) .
C30 N6 1.324(8) .
C30 C31 1.371(8) .
C30 H30A 0.9300 .
C31 C32 1.393(9) .
C31 H31A 0.9300 .
C32 C33 1.393(9) .
C33 C34 1.362(8) .
C33 H33A 0.9300 .
C34 N6 1.338(8) .
C34 H34A 0.9300 .
N7' O5 1.067(14) .
N7' O6 1.110(15) .
N7' Ag1 2.409(14) 1_455
N7 O5 1.044(9) .
N7 O6 1.048(9) .
N8 O7 1.174(11) .
N8 O8 1.170(11) .
N8' O7 1.00(3) .
N8' O8 1.15(3) .
N8' Ag3 2.06(5) 1_455
O7 Ag3 2.508(9) 1_455
N9 O10 1.236(8) .
N9 O9 1.243(8) .
O1W H1WA 0.88(2) .
O1W H1WB 0.89(9) .

loop_
_geom_torsion_atom_site_label_1
_geom_torsion_atom_site_label_2
_geom_torsion_atom_site_label_3
_geom_torsion_atom_site_label_4
_geom_torsion
_geom_torsion_site_symmetry_1
_geom_torsion_site_symmetry_4
N1 Ag1 Ag3 N7 74.2(3) . .
N4 Ag1 Ag3 N7 -84.3(3) . .
N7' Ag1 Ag3 N7 169.7(5) 1_655 .
O9 Ag1 Ag3 N7 -39.6(4) . .
N1 Ag1 Ag3 O7 -80.1(2) . 1_655
N4 Ag1 Ag3 O7 121.4(2) . 1_655
N7' Ag1 Ag3 O7 15.4(4) 1_655 1_655
O9 Ag1 Ag3 O7 166.0(4) . 1_655
N1 Ag1 Ag3 N8' -102.6(9) . 1_655
N4 Ag1 Ag3 N8' 98.9(9) . 1_655
N7' Ag1 Ag3 N8' -7.1(9) 1_655 1_655
O9 Ag1 Ag3 N8' 143.6(9) . 1_655
N1 Ag1 Ag3 Ag2 115(6) . .
N4 Ag1 Ag3 Ag2 -43(6) . .
N7' Ag1 Ag3 Ag2 -149(38) 1_655 .
O9 Ag1 Ag3 Ag2 2(6) . .
N6 Ag2 Ag3 N7 103.3(3) . .
N3 Ag2 Ag3 N7 -94.1(3) . .
N8 Ag2 Ag3 N7 7.2(4) . .
O1W Ag2 Ag3 N7 -176.0(3) . .
N6 Ag2 Ag3 O7 -102.5(2) . 1_655
N3 Ag2 Ag3 O7 60.1(2) . 1_655
N8 Ag2 Ag3 O7 161.5(3) . 1_655
O1W Ag2 Ag3 O7 -21.7(2) . 1_655
N6 Ag2 Ag3 N8' -80.0(9) . 1_655
N3 Ag2 Ag3 N8' 82.6(9) . 1_655
N8 Ag2 Ag3 N8' -176.0(8) . 1_655
O1W Ag2 Ag3 N8' 0.8(9) . 1_655
N6 Ag2 Ag3 Ag1 62(6) . .
N3 Ag2 Ag3 Ag1 -135(6) . .
N8 Ag2 Ag3 Ag1 -34(6) . .
O1W Ag2 Ag3 Ag1 143(38) . .
N1 C1 C2 C3 -2.9(9) . .
C1 C2 C3 C4 2.9(8) . .
C1 C2 C3 C6 178.7(5) . .
C2 C3 C4 C5 -0.9(8) . .
C6 C3 C4 C5 -176.4(5) . .
C3 C4 C5 N1 -1.5(9) . .
C2 C1 N1 C5 0.6(9) . .
C2 C1 N1 Ag1 -165.6(4) . .
C4 C5 N1 C1 1.6(9) . .
C4 C5 N1 Ag1 167.5(4) . .
N4 Ag1 N1 C1 -92.7(5) . .
N7' Ag1 N1 C1 125.9(6) 1_655 .
O9 Ag1 N1 C1 33.7(5) . .
Ag3 Ag1 N1 C1 -121.1(5) . .
N4 Ag1 N1 C5 101.8(5) . .
N7' Ag1 N1 C5 -39.7(6) 1_655 .
O9 Ag1 N1 C5 -131.9(5) . .
Ag3 Ag1 N1 C5 73.3(5) . .
C4 C3 C6 O1 139.3(6) . .
C2 C3 C6 O1 -36.2(8) . .
C4 C3 C6 C7 -43.4(7) . .
C2 C3 C6 C7 141.0(5) . .
O1 C6 C7 N2 173.6(5) . .
C3 C6 C7 N2 -3.7(7) . .
O1 C6 C7 C8 -4.0(8) . .
C3 C6 C7 C8 178.7(5) . .
N2 C7 C8 C9 1.0(8) . .
C6 C7 C8 C9 178.5(5) . .
C7 C8 C9 C10 0.3(9) . .
C8 C9 C10 C11 -0.4(9) . .
C9 C10 C11 N2 -0.8(9) . .
C9 C10 C11 C12 176.2(6) . .
C8 C7 N2 C11 -2.2(8) . .
C6 C7 N2 C11 -179.8(5) . .
C10 C11 N2 C7 2.1(8) . .
C12 C11 N2 C7 -175.2(5) . .
N2 C11 C12 O2 159.0(6) . .
C10 C11 C12 O2 -18.3(9) . .
N2 C11 C12 C13 -20.3(7) . .
C10 C11 C12 C13 162.4(5) . .
O2 C12 C13 C14 -37.8(8) . .
C11 C12 C13 C14 141.5(6) . .
O2 C12 C13 C17 138.4(6) . .
C11 C12 C13 C17 -42.2(8) . .
C17 C13 C14 C15 -0.2(10) . .
C12 C13 C14 C15 176.2(6) . .
C13 C14 C15 N3 -3.4(12) . .
N3 C16 C17 C13 -1.4(10) . .
C14 C13 C17 C16 2.5(9) . .
C12 C13 C17 C16 -173.8(6) . .
C14 C15 N3 C16 4.5(12) . .
C14 C15 N3 Ag2 -165.5(6) . .
C17 C16 N3 C15 -2.1(11) . .
C17 C16 N3 Ag2 167.7(5) . .
N6 Ag2 N3 C15 -72.1(8) . .
N8 Ag2 N3 C15 136.0(6) . .
O1W Ag2 N3 C15 22.8(6) . .
Ag3 Ag2 N3 C15 -107.3(6) . .
N6 Ag2 N3 C16 118.2(5) . .
N8 Ag2 N3 C16 -33.7(6) . .
O1W Ag2 N3 C16 -146.9(6) . .
Ag3 Ag2 N3 C16 83.0(6) . .
N4 C18 C19 C20 2.5(10) . .
C18 C19 C20 C21 -1.8(9) . .
C18 C19 C20 C23 173.4(5) . .
C19 C20 C21 C22 -1.3(10) . .
C23 C20 C21 C22 -176.7(6) . .
C20 C21 C22 N4 4.3(13) . .
C19 C18 N4 C22 0.2(11) . .
C19 C18 N4 Ag1 -156.8(5) . .
C21 C22 N4 C18 -3.7(12) . .
C21 C22 N4 Ag1 154.9(7) . .
N1 Ag1 N4 C18 -121.7(5) . .
N7' Ag1 N4 C18 16.4(8) 1_655 .
O9 Ag1 N4 C18 106.4(6) . .
Ag3 Ag1 N4 C18 -91.2(6) . .
N1 Ag1 N4 C22 81.5(7) . .
N7' Ag1 N4 C22 -140.5(7) 1_655 .
O9 Ag1 N4 C22 -50.5(6) . .
Ag3 Ag1 N4 C22 111.9(6) . .
C19 C20 C23 O3 -138.3(7) . .
C21 C20 C23 O3 36.9(8) . .
C19 C20 C23 C24 43.7(8) . .
C21 C20 C23 C24 -141.0(6) . .
O3 C23 C24 N5 -157.4(6) . .
C20 C23 C24 N5 20.5(7) . .
O3 C23 C24 C25 20.4(9) . .
C20 C23 C24 C25 -161.7(5) . .
N5 C24 C25 C26 0.1(9) . .
C23 C24 C25 C26 -177.6(6) . .
C24 C25 C26 C27 1.7(9) . .
C25 C26 C27 C28 -1.7(9) . .
C26 C27 C28 N5 -0.1(8) . .
C26 C27 C28 C29 -178.0(5) . .
C25 C24 N5 C28 -1.9(8) . .
C23 C24 N5 C28 175.9(5) . .
C27 C28 N5 C24 1.9(8) . .
C29 C28 N5 C24 179.9(5) . .
N5 C28 C29 O4 -175.3(5) . .
C27 C28 C29 O4 2.7(9) . .
N5 C28 C29 C32 2.6(7) . .
C27 C28 C29 C32 -179.4(5) . .
N6 C30 C31 C32 2.5(9) . .
C30 C31 C32 C33 -1.9(8) . .
C30 C31 C32 C29 -179.5(5) . .
O4 C29 C32 C31 36.8(8) . .
C28 C29 C32 C31 -141.1(5) . .
O4 C29 C32 C33 -140.5(6) . .
C28 C29 C32 C33 41.6(8) . .
C31 C32 C33 C34 0.2(8) . .
C29 C32 C33 C34 177.5(5) . .
C32 C33 C34 N6 1.3(9) . .
C31 C30 N6 C34 -1.1(9) . .
C31 C30 N6 Ag2 171.1(4) . .
C33 C34 N6 C30 -0.8(9) . .
C33 C34 N6 Ag2 -173.1(4) . .
N3 Ag2 N6 C30 85.3(6) . .
N8 Ag2 N6 C30 -121.7(5) . .
O1W Ag2 N6 C30 -11.2(5) . .
Ag3 Ag2 N6 C30 119.3(5) . .
N3 Ag2 N6 C34 -102.8(6) . .
N8 Ag2 N6 C34 50.2(5) . .
O1W Ag2 N6 C34 160.7(5) . .
Ag3 Ag2 N6 C34 -68.9(4) . .
O7 Ag3 N7 O5 -158.9(10) 1_655 .
N8' Ag3 N7 O5 -126(18) 1_655 .
Ag1 Ag3 N7 O5 120.5(12) . .
Ag2 Ag3 N7 O5 -59.2(12) . .
O7 Ag3 N7 O6 18(2) 1_655 .
N8' Ag3 N7 O6 50(18) 1_655 .
Ag1 Ag3 N7 O6 -63.0(13) . .
Ag2 Ag3 N7 O6 117.3(13) . .
O6 N7' O5 N7 -0.5(18) . .
Ag1 N7' O5 N7 -174(2) 1_455 .
O6 N7 O5 N7' 1(2) . .
Ag3 N7 O5 N7' 176(2) . .
O5 N7 O6 N7' -1(2) . .
Ag3 N7 O6 N7' -175(2) . .
O5 N7' O6 N7 0.5(18) . .
Ag1 N7' O6 N7 173(3) 1_455 .
N6 Ag2 N8 O7 -148.7(7) . .
N3 Ag2 N8 O7 17.1(8) . .
O1W Ag2 N8 O7 119.2(7) . .
Ag3 Ag2 N8 O7 -63.4(8) . .
N6 Ag2 N8 O8 11.4(9) . .
N3 Ag2 N8 O8 177.2(8) . .
O1W Ag2 N8 O8 -80.7(9) . .
Ag3 Ag2 N8 O8 96.7(9) . .
O8 N8' O7 N8 13(4) . .
Ag3 N8' O7 N8 174(3) 1_455 .
O8 N8' O7 Ag3 -161(7) . 1_455
O8 N8 O7 N8' -9(3) . .
Ag2 N8 O7 N8' 152(3) . .
O8 N8 O7 Ag3 -4.3(12) . 1_455
Ag2 N8 O7 Ag3 156.7(3) . 1_455
O7 N8' O8 N8 -14(4) . .
Ag3 N8' O8 N8 -175(3) 1_455 .
O7 N8 O8 N8' 8(2) . .
Ag2 N8 O8 N8' -150(3) . .
O10 N9 O9 Ag1 0.2(8) . .
N1 Ag1 O9 N9 -63.6(5) . .
N4 Ag1 O9 N9 81.8(5) . .
N7' Ag1 O9 N9 -164.5(6) 1_655 .
Ag3 Ag1 O9 N9 41.9(7) . .
